data_1564448
loop_
_publ_author_name
'Garc\'ia-Valdivia, Antonio A.'
'Zabala-Lekuona, Andoni'
'Go\~ni-C\'ardenas, Ainhoa'
'Fern\'andez, Bel\'en'
'Garc\'ia, Jose A.'
'Qu\'ilez del Moral, Jos\'e F.'
'Cepeda, Javier'
'Rodr\'iguez-Di\'eguez, Antonio'

_publ_section_title
;
 Dilution effect on the slow relaxation of a luminescent dysprosium
 Metal-Organic Framework based on 2,5-dihydroxyterephthalic acid
;
_journal_name_full 'Inorganica Chimica Acta'
_journal_page_first 119687
_journal_paper_doi 10.1016/j.ica.2020.119687
_journal_volume 509
_journal_year 2020
_chemical_formula_sum 'C21 H24 Dy N3 O12'
_chemical_formula_weight 672.93
_space_group_crystal_system triclinic
_space_group_IT_number 2
_space_group_name_Hall '-P 1'
_space_group_name_H-M_alt 'P -1'
_atom_sites_solution_hydrogens geom
_cell_angle_alpha 104.644(4)
_cell_angle_beta 107.329(4)
_cell_angle_gamma 97.583(4)
_cell_formula_units_Z 2
_cell_length_a 10.446(2)
_cell_length_b 10.877(2)
_cell_length_c 12.503(3)
_cell_measurement_reflns_used 29920
_cell_measurement_temperature 100(2)
_cell_measurement_theta_max 28.72
_cell_measurement_theta_min 2.94
_cell_volume 1278.6(5)
_computing_cell_refinement 'Bruker Apex II'
_computing_data_collection 'Bruker ApexII'
_computing_data_reduction 'Bruker Apex II'
_computing_publication_material 'SHELXL-2014 (Sheldrick, 2014)'
_computing_structure_refinement 'SHELXL-2014 (Sheldrick, 2014)'
_computing_structure_solution 'SHELXL-2014 (Sheldrick, 2014)'
_diffrn_ambient_temperature 100(2)
_diffrn_measured_fraction_theta_full 0.998
_diffrn_measured_fraction_theta_max 0.994
_diffrn_measurement_device_type 'Bruker D8 Venture'
_diffrn_measurement_method 'Phi and Omega Scans'
_diffrn_radiation_type MoK\a
_diffrn_radiation_wavelength 0.71069
_diffrn_reflns_av_R_equivalents 0.0495
_diffrn_reflns_av_unetI/netI 0.0287
_diffrn_reflns_Laue_measured_fraction_full 0.998
_diffrn_reflns_Laue_measured_fraction_max 0.994
_diffrn_reflns_limit_h_max 14
_diffrn_reflns_limit_h_min -13
_diffrn_reflns_limit_k_max 14
_diffrn_reflns_limit_k_min -14
_diffrn_reflns_limit_l_max 16
_diffrn_reflns_limit_l_min -16
_diffrn_reflns_number 34478
_diffrn_reflns_point_group_measured_fraction_full 0.998
_diffrn_reflns_point_group_measured_fraction_max 0.994
_diffrn_reflns_theta_full 25.240
_diffrn_reflns_theta_max 28.731
_diffrn_reflns_theta_min 2.228
_diffrn_source 'fine-focus sealed tube'
_exptl_absorpt_coefficient_mu 2.988
_exptl_absorpt_correction_T_max 0.745
_exptl_absorpt_correction_T_min 0.656
_exptl_absorpt_correction_type empirical
_exptl_absorpt_process_details
;
SADABS-2014/3 (Bruker,2014/3) was used for absorption correction.
wR2(int) was 0.0706 before and 0.0469 after correction.
The Ratio of minimum to maximum transmission is 0.9433.
The \l/2 correction factor is 0.00150.
;
_exptl_crystal_colour Colourless
_exptl_crystal_density_diffrn 1.748
_exptl_crystal_description Prismatic
_exptl_crystal_F_000 666
_exptl_crystal_size_max 0.14
_exptl_crystal_size_mid 0.14
_exptl_crystal_size_min 0.13
_refine_diff_density_max 2.077
_refine_diff_density_min -2.160
_refine_diff_density_rms 0.126
_refine_ls_extinction_coef .
_refine_ls_extinction_method none
_refine_ls_goodness_of_fit_ref 1.086
_refine_ls_hydrogen_treatment constr
_refine_ls_matrix_type full
_refine_ls_number_parameters 340
_refine_ls_number_reflns 6582
_refine_ls_number_restraints 0
_refine_ls_restrained_S_all 1.086
_refine_ls_R_factor_all 0.0317
_refine_ls_R_factor_gt 0.0246
_refine_ls_shift/su_max 0.001
_refine_ls_shift/su_mean 0.000
_refine_ls_structure_factor_coef Fsqd
_refine_ls_weighting_details 'w=1/[\s^2^(Fo^2^)+(0.0297P)^2^+2.9339P] where P=(Fo^2^+2Fc^2^)/3'
_refine_ls_weighting_scheme calc
_refine_ls_wR_factor_gt 0.0606
_refine_ls_wR_factor_ref 0.0624
_reflns_Friedel_coverage 0.000
_reflns_Friedel_fraction_full .
_reflns_Friedel_fraction_max .
_reflns_number_gt 6086
_reflns_number_total 6582
_reflns_threshold_expression 'I > 2\s(I)'
_cod_data_source_file ICA-2020-509-119687.cif
_cod_data_source_block Compound1
_cod_depositor_comments
;
The following automatic conversions were performed:

data item '_exptl_absorpt_correction_type' value 'Empirical' was
changed to 'empirical' in accordance with the built-in table derived
from the CIF Core dictionary named 'cif_core.dic' version 2.4.5 last
updated on 2014-11-21.

Automatic conversion script
Id: cif_fix_values 8369 2020-08-20 11:38:08Z andrius 
;
_cod_original_cell_volume 1278.6(4)
_cod_database_code 1564448
_shelx_space_group_comment
;
The symmetry employed for this shelxl refinement is uniquely defined
by the following loop, which should always be used as a source of
symmetry information in preference to the above space-group names.
They are only intended as comments.
;
_shelxl_version_number 2014-3

loop_
_space_group_symop_operation_xyz
'x, y, z'
'-x, -y, -z'

loop_
_atom_site_label
_atom_site_type_symbol
_atom_site_fract_x
_atom_site_fract_y
_atom_site_fract_z
_atom_site_U_iso_or_equiv
_atom_site_adp_type
_atom_site_occupancy
_atom_site_site_symmetry_order
_atom_site_calc_flag
_atom_site_refinement_flags_posn
_atom_site_refinement_flags_adp
_atom_site_refinement_flags_occupancy
_atom_site_disorder_assembly
_atom_site_disorder_group
Dy1 Dy 0.09420(2) 0.04651(2) 0.18260(2) 0.00668(4) Uani 1 1 d . . . . .
C1 C 0.2861(3) 0.2721(2) 0.3505(2) 0.0110(5) Uani 1 1 d . . . . .
C2 C 0.3954(3) 0.3907(2) 0.4278(2) 0.0104(5) Uani 1 1 d . . . . .
C3 C 0.5316(3) 0.3923(3) 0.4339(2) 0.0122(5) Uani 1 1 d . . . . .
H3 H 0.5520 0.3200 0.3896 0.015 Uiso 1 1 calc R U . . .
C4 C 0.6368(3) 0.5005(3) 0.5054(2) 0.0119(5) Uani 1 1 d . . . . .
C5 C 0.2056(3) -0.0372(2) -0.0628(2) 0.0104(5) Uani 1 1 d . . . . .
C6 C 0.3572(3) -0.0183(3) -0.0319(2) 0.0103(5) Uani 1 1 d . . . . .
C7 C 0.4414(3) 0.0359(3) 0.0858(2) 0.0141(5) Uani 1 1 d . . . . .
H7 H 0.4015 0.0608 0.1429 0.017 Uiso 1 1 calc R U . . .
C8 C 0.5834(3) 0.0536(3) 0.1197(2) 0.0130(5) Uani 1 1 d . . . . .
C9 C -0.0501(3) -0.2466(2) -0.0092(2) 0.0092(5) Uani 1 1 d . . . . .
C10 C -0.0268(3) -0.3791(2) -0.0071(2) 0.0099(5) Uani 1 1 d . . . . .
C11 C -0.0050(3) -0.4092(3) 0.0977(2) 0.0127(5) Uani 1 1 d . . . . .
H11 H -0.0085 -0.3480 0.1632 0.015 Uiso 1 1 calc R U . . .
C12 C 0.0221(3) -0.5289(3) 0.1071(2) 0.0123(5) Uani 1 1 d . . . . .
C13 C 0.3668(3) -0.0768(3) 0.2946(3) 0.0178(6) Uani 1 1 d . . . . .
H13 H 0.4215 0.0066 0.3182 0.021 Uiso 1 1 calc R U . . .
C14 C 0.3485(4) -0.3008(3) 0.2961(4) 0.0331(8) Uani 1 1 d . . . . .
H14A H 0.3281 -0.3166 0.3621 0.050 Uiso 1 1 calc R U . . .
H14B H 0.4023 -0.3599 0.2714 0.050 Uiso 1 1 calc R U . . .
H14C H 0.2641 -0.3143 0.2324 0.050 Uiso 1 1 calc R U . . .
C15 C 0.5710(4) -0.1359(4) 0.4019(4) 0.0351(9) Uani 1 1 d . . . . .
H15A H 0.6084 -0.0450 0.4181 0.053 Uiso 1 1 calc R U . . .
H15B H 0.6193 -0.1871 0.3600 0.053 Uiso 1 1 calc R U . . .
H15C H 0.5812 -0.1546 0.4746 0.053 Uiso 1 1 calc R U . . .
C16 C -0.0325(3) -0.1112(3) 0.3279(3) 0.0155(5) Uani 1 1 d . . . . .
H16 H -0.1168 -0.1285 0.2680 0.019 Uiso 1 1 calc R U . . .
C17 C 0.1117(4) -0.1724(4) 0.4885(4) 0.0379(10) Uani 1 1 d . . . . .
H17A H 0.1782 -0.1007 0.4912 0.057 Uiso 1 1 calc R U . . .
H17B H 0.1466 -0.2502 0.4764 0.057 Uiso 1 1 calc R U . . .
H17C H 0.0943 -0.1541 0.5615 0.057 Uiso 1 1 calc R U . . .
C18 C -0.1246(4) -0.3017(3) 0.3711(4) 0.0294(8) Uani 1 1 d . . . . .
H18A H -0.2034 -0.3047 0.3060 0.044 Uiso 1 1 calc R U . . .
H18B H -0.1495 -0.2927 0.4402 0.044 Uiso 1 1 calc R U . . .
H18C H -0.0930 -0.3808 0.3532 0.044 Uiso 1 1 calc R U . . .
C19 C 0.5647(18) -0.3047(7) 0.0522(8) 0.234(10) Uani 1 1 d . . . . .
H19 H 0.6443 -0.2821 0.0360 0.281 Uiso 1 1 calc R U . . .
C20 C 0.3429(8) -0.3664(8) -0.0558(18) 0.266(12) Uani 1 1 d . . . . .
H20A H 0.3150 -0.4476 -0.0431 0.399 Uiso 1 1 calc R U . . .
H20B H 0.2884 -0.3687 -0.1334 0.399 Uiso 1 1 calc R U . . .
H20C H 0.3300 -0.2963 0.0015 0.399 Uiso 1 1 calc R U . . .
C21 C 0.508(2) -0.3789(8) -0.1440(13) 0.266(12) Uani 1 1 d . . . . .
H21A H 0.6057 -0.3645 -0.1241 0.399 Uiso 1 1 calc R U . . .
H21B H 0.4726 -0.3257 -0.1915 0.399 Uiso 1 1 calc R U . . .
H21C H 0.4664 -0.4691 -0.1872 0.399 Uiso 1 1 calc R U . . .
N1 N 0.4251(3) -0.1681(3) 0.3299(2) 0.0209(5) Uani 1 1 d . . . . .
N2 N -0.0154(3) -0.1909(3) 0.3922(2) 0.0188(5) Uani 1 1 d . . . . .
N3 N 0.4773(4) -0.3475(3) -0.0453(3) 0.0320(7) Uani 1 1 d . . . . .
O1 O 0.3183(2) 0.17970(19) 0.28658(19) 0.0153(4) Uani 1 1 d . . . . .
O2 O 0.1628(2) 0.2646(2) 0.34915(18) 0.0145(4) Uani 1 1 d . . . . .
O3 O 0.7668(2) 0.4924(2) 0.5084(2) 0.0227(5) Uani 1 1 d . . . . .
O4 O -0.0371(2) -0.16478(17) 0.08689(17) 0.0105(4) Uani 1 1 d . . . . .
O5 O -0.0815(2) -0.22620(18) -0.10867(17) 0.0116(4) Uani 1 1 d . . . . .
O6 O 0.0415(3) -0.5503(2) 0.21286(19) 0.0231(5) Uani 1 1 d . . . . .
O7 O 0.0564(2) -0.0141(2) 0.34153(18) 0.0165(4) Uani 1 1 d . . . . .
O8 O 0.1544(2) -0.01379(19) 0.01785(18) 0.0124(4) Uani 1 1 d . . . . .
O9 O 0.1301(2) -0.07605(19) -0.17161(18) 0.0131(4) Uani 1 1 d . . . . .
O10 O 0.6595(2) 0.1066(3) 0.23691(19) 0.0256(5) Uani 1 1 d . . . . .
O11 O 0.6028(4) -0.2777(4) 0.1493(3) 0.0587(10) Uani 1 1 d . . . . .
O12 O 0.2452(2) -0.0954(2) 0.2328(2) 0.0199(4) Uani 1 1 d . . . . .

loop_
_atom_site_aniso_label
_atom_site_aniso_U_11
_atom_site_aniso_U_22
_atom_site_aniso_U_33
_atom_site_aniso_U_23
_atom_site_aniso_U_13
_atom_site_aniso_U_12
Dy1 0.00511(6) 0.00499(6) 0.00804(6) 0.00146(4) 0.00035(4) 0.00034(4)
C1 0.0122(12) 0.0095(11) 0.0084(11) 0.0038(9) -0.0003(9) 0.0000(9)
C2 0.0095(11) 0.0094(11) 0.0095(11) 0.0019(9) 0.0010(9) 0.0002(9)
C3 0.0121(12) 0.0106(11) 0.0102(12) 0.0001(9) 0.0019(10) 0.0011(9)
C4 0.0088(12) 0.0134(12) 0.0119(12) 0.0037(10) 0.0023(9) 0.0011(9)
C5 0.0072(11) 0.0092(11) 0.0151(12) 0.0041(9) 0.0034(9) 0.0032(9)
C6 0.0057(11) 0.0150(12) 0.0111(12) 0.0050(9) 0.0030(9) 0.0031(9)
C7 0.0087(12) 0.0228(13) 0.0114(12) 0.0046(10) 0.0047(10) 0.0041(10)
C8 0.0075(12) 0.0206(13) 0.0090(12) 0.0034(10) 0.0015(9) 0.0021(10)
C9 0.0076(11) 0.0055(10) 0.0127(12) 0.0023(9) 0.0023(9) -0.0003(8)
C10 0.0112(11) 0.0063(10) 0.0108(12) 0.0023(9) 0.0025(9) 0.0012(9)
C11 0.0195(13) 0.0085(11) 0.0096(12) 0.0015(9) 0.0045(10) 0.0054(10)
C12 0.0188(13) 0.0099(11) 0.0087(12) 0.0038(9) 0.0043(10) 0.0043(10)
C13 0.0161(14) 0.0187(13) 0.0191(14) 0.0075(11) 0.0045(11) 0.0057(11)
C14 0.038(2) 0.0217(16) 0.039(2) 0.0158(15) 0.0038(17) 0.0120(15)
C15 0.0246(18) 0.041(2) 0.033(2) 0.0113(17) -0.0023(15) 0.0151(16)
C16 0.0191(14) 0.0178(13) 0.0118(12) 0.0056(10) 0.0069(11) 0.0061(11)
C17 0.039(2) 0.036(2) 0.032(2) 0.0213(17) -0.0055(17) 0.0072(17)
C18 0.035(2) 0.0257(16) 0.037(2) 0.0178(15) 0.0190(16) 0.0039(14)
C19 0.44(2) 0.043(4) 0.067(5) 0.032(4) -0.106(9) -0.047(7)
C20 0.033(4) 0.052(4) 0.64(3) 0.083(10) 0.027(9) 0.002(3)
C21 0.62(3) 0.065(5) 0.345(19) 0.098(8) 0.44(2) 0.128(11)
N1 0.0193(13) 0.0250(13) 0.0211(13) 0.0112(11) 0.0045(10) 0.0117(11)
N2 0.0237(13) 0.0182(12) 0.0171(12) 0.0094(10) 0.0071(10) 0.0054(10)
N3 0.0322(17) 0.0296(16) 0.0344(17) 0.0140(13) 0.0106(14) 0.0023(13)
O1 0.0111(9) 0.0115(9) 0.0158(10) -0.0016(7) -0.0004(8) 0.0008(7)
O2 0.0111(9) 0.0150(9) 0.0126(9) 0.0011(7) 0.0026(7) -0.0031(7)
O3 0.0143(10) 0.0214(11) 0.0260(12) -0.0009(9) 0.0056(9) 0.0018(8)
O4 0.0135(9) 0.0061(8) 0.0100(9) 0.0013(7) 0.0030(7) 0.0012(7)
O5 0.0155(9) 0.0077(8) 0.0099(9) 0.0032(7) 0.0014(7) 0.0029(7)
O6 0.0495(16) 0.0156(10) 0.0115(10) 0.0082(8) 0.0136(10) 0.0164(10)
O7 0.0219(11) 0.0144(9) 0.0120(9) 0.0044(7) 0.0049(8) 0.0020(8)
O8 0.0103(9) 0.0118(9) 0.0170(10) 0.0035(7) 0.0076(8) 0.0033(7)
O9 0.0084(9) 0.0168(9) 0.0121(9) 0.0033(7) 0.0013(7) 0.0033(7)
O10 0.0098(10) 0.0516(16) 0.0082(10) 0.0017(10) 0.0010(8) 0.0027(10)
O11 0.061(2) 0.080(3) 0.0302(17) 0.0178(17) 0.0040(16) 0.025(2)
O12 0.0146(10) 0.0169(10) 0.0273(12) 0.0087(9) 0.0028(9) 0.0074(8)

loop_
_atom_type_symbol
_atom_type_description
_atom_type_scat_dispersion_real
_atom_type_scat_dispersion_imag
_atom_type_scat_source
C C 0.0033 0.0016 'International Tables Vol C Tables 4.2.6.8 and 6.1.1.4'
H H 0.0000 0.0000 'International Tables Vol C Tables 4.2.6.8 and 6.1.1.4'
N N 0.0061 0.0033 'International Tables Vol C Tables 4.2.6.8 and 6.1.1.4'
O O 0.0106 0.0060 'International Tables Vol C Tables 4.2.6.8 and 6.1.1.4'
Dy Dy -0.1892 4.4098 'International Tables Vol C Tables 4.2.6.8 and 6.1.1.4'

loop_
_geom_angle_atom_site_label_1
_geom_angle_atom_site_label_2
_geom_angle_atom_site_label_3
_geom_angle
_geom_angle_site_symmetry_1
_geom_angle_site_symmetry_3
O8 Dy1 O4 77.33(7) . .
O8 Dy1 O7 146.28(7) . .
O4 Dy1 O7 78.82(7) . .
O8 Dy1 O5 75.92(7) . 2
O4 Dy1 O5 126.39(7) . 2
O7 Dy1 O5 137.79(7) . 2
O8 Dy1 O1 89.05(7) . .
O4 Dy1 O1 146.07(7) . .
O7 Dy1 O1 97.80(8) . .
O5 Dy1 O1 78.34(7) 2 .
O8 Dy1 O9 122.13(7) . 2
O4 Dy1 O9 78.36(7) . 2
O7 Dy1 O9 75.16(7) . 2
O5 Dy1 O9 78.00(7) 2 2
O1 Dy1 O9 133.92(7) . 2
O8 Dy1 O12 78.22(8) . .
O4 Dy1 O12 73.94(7) . .
O7 Dy1 O12 72.48(8) . .
O5 Dy1 O12 141.30(8) 2 .
O1 Dy1 O12 72.91(7) . .
O9 Dy1 O12 140.64(8) 2 .
O8 Dy1 O2 131.25(7) . .
O4 Dy1 O2 151.22(7) . .
O7 Dy1 O2 76.22(7) . .
O5 Dy1 O2 68.06(7) 2 .
O1 Dy1 O2 52.93(7) . .
O9 Dy1 O2 81.57(7) 2 .
O12 Dy1 O2 111.24(7) . .
O8 Dy1 C1 110.15(8) . .
O4 Dy1 C1 163.53(7) . .
O7 Dy1 C1 87.92(8) . .
O5 Dy1 C1 70.09(7) 2 .
O1 Dy1 C1 26.28(8) . .
O9 Dy1 C1 107.83(8) 2 .
O12 Dy1 C1 92.86(8) . .
O2 Dy1 C1 26.71(7) . .
O8 Dy1 C5 98.50(7) . 2
O4 Dy1 C5 67.14(7) . 2
O7 Dy1 C5 93.78(8) . 2
O5 Dy1 C5 72.04(7) 2 2
O1 Dy1 C5 146.46(7) . 2
O9 Dy1 C5 23.81(7) 2 2
O12 Dy1 C5 140.60(7) . 2
O2 Dy1 C5 100.36(7) . 2
C1 Dy1 C5 124.09(7) . 2
O1 C1 O2 121.0(2) . .
O1 C1 C2 118.7(2) . .
O2 C1 C2 120.3(2) . .
O1 C1 Dy1 55.84(14) . .
O2 C1 Dy1 65.31(14) . .
C2 C1 Dy1 172.90(19) . .
C3 C2 C4 120.1(2) . 2_666
C3 C2 C1 119.0(2) . .
C4 C2 C1 120.9(2) 2_666 .
C4 C3 C2 120.9(2) . .
O3 C4 C3 117.0(2) . .
O3 C4 C2 124.0(2) . 2_666
C3 C4 C2 119.0(2) . 2_666
O8 C5 O9 121.6(2) . .
O8 C5 C6 119.9(2) . .
O9 C5 C6 118.6(2) . .
O8 C5 Dy1 73.83(15) . 2
O9 C5 Dy1 48.62(13) . 2
C6 C5 Dy1 163.45(19) . 2
C7 C6 C8 119.9(2) . 2_655
C7 C6 C5 119.1(2) . .
C8 C6 C5 121.1(2) 2_655 .
C8 C7 C6 121.4(3) . .
O10 C8 C7 118.3(3) . .
O10 C8 C6 123.0(2) . 2_655
C7 C8 C6 118.7(2) . 2_655
O4 C9 O5 125.4(2) . .
O4 C9 C10 117.7(2) . .
O5 C9 C10 116.9(2) . .
C11 C10 C12 119.7(2) . 2_545
C11 C10 C9 118.7(2) . .
C12 C10 C9 121.6(2) 2_545 .
C10 C11 C12 121.7(2) . .
O6 C12 C11 117.7(2) . .
O6 C12 C10 123.7(2) . 2_545
C11 C12 C10 118.6(2) . 2_545
O12 C13 N1 124.5(3) . .
O7 C16 N2 124.8(3) . .
O11 C19 N3 154.7(19) . .
C13 N1 C14 121.6(3) . .
C13 N1 C15 120.0(3) . .
C14 N1 C15 118.5(3) . .
C16 N2 C17 122.1(3) . .
C16 N2 C18 121.5(3) . .
C17 N2 C18 116.4(3) . .
C19 N3 C21 122.9(13) . .
C19 N3 C20 119.2(13) . .
C21 N3 C20 117.9(12) . .
C1 O1 Dy1 97.88(17) . .
C1 O2 Dy1 87.98(16) . .
C9 O4 Dy1 132.11(17) . .
C9 O5 Dy1 138.10(16) . 2
C16 O7 Dy1 123.22(19) . .
C5 O8 Dy1 171.33(19) . .
C5 O9 Dy1 107.57(17) . 2
C13 O12 Dy1 134.0(2) . .

loop_
_geom_bond_atom_site_label_1
_geom_bond_atom_site_label_2
_geom_bond_distance
_geom_bond_site_symmetry_2
Dy1 O8 2.295(2) .
Dy1 O4 2.3225(19) .
Dy1 O7 2.366(2) .
Dy1 O5 2.3666(19) 2
Dy1 O1 2.368(2) .
Dy1 O9 2.375(2) 2
Dy1 O12 2.410(2) .
Dy1 O2 2.577(2) .
Dy1 C1 2.835(3) .
Dy1 C5 3.018(3) 2
C1 O1 1.267(3) .
C1 O2 1.275(3) .
C1 C2 1.492(3) .
C2 C3 1.399(4) .
C2 C4 1.409(4) 2_666
C3 C4 1.391(4) .
C4 O3 1.362(3) .
C4 C2 1.409(4) 2_666
C5 O8 1.263(3) .
C5 O9 1.278(3) .
C5 C6 1.486(4) .
C5 Dy1 3.018(3) 2
C6 C7 1.393(4) .
C6 C8 1.412(4) 2_655
C7 C8 1.388(4) .
C8 O10 1.367(3) .
C8 C6 1.412(4) 2_655
C9 O4 1.258(3) .
C9 O5 1.272(3) .
C9 C10 1.498(3) .
C10 C11 1.392(4) .
C10 C12 1.409(4) 2_545
C11 C12 1.393(4) .
C12 O6 1.362(3) .
C12 C10 1.409(4) 2_545
C13 O12 1.233(4) .
C13 N1 1.332(4) .
C14 N1 1.445(5) .
C15 N1 1.462(4) .
C16 O7 1.250(4) .
C16 N2 1.319(4) .
C17 N2 1.452(4) .
C18 N2 1.456(4) .
C19 O11 1.104(9) .
C19 N3 1.215(8) .
C20 N3 1.353(9) .
C21 N3 1.337(9) .
O5 Dy1 2.3666(19) 2
O9 Dy1 2.375(2) 2
